data_4075199
loop_
_publ_author_name
'Wang, Shaowu'
'Tang, Xinliang'
'Vega, Andres'
'Saillard, Jean-Yves'
'Sheng, Enhong'
'Yang, Gaosheng'
'Zhou, Shuangliu'
'Huang, Zixiang'

_publ_section_title
;
 Experimental and Theoretical Evidence for the First Example of an
 Organolanthanide(II) Compound Having an Indenyl Ligand Bonded to the
 Metal through the Benzo Ring in \h4Hapticity
;
_journal_issue 10
_journal_name_full Organometallics
_journal_page_first 2399
_journal_paper_doi 10.1021/om0601192
_journal_volume 25
_journal_year 2006
_chemical_formula_sum 'C38 H56 Cl Li N2 Si2 Yb'
_chemical_formula_weight 812.46
_chemical_name_systematic
; 
 ? 
;
_space_group_IT_number 2
_symmetry_cell_setting triclinic
_symmetry_space_group_name_Hall '-P 1'
_symmetry_space_group_name_H-M 'P -1'
_atom_sites_solution_hydrogens geom
_atom_sites_solution_primary direct
_atom_sites_solution_secondary difmap
_audit_creation_method SHELXL-97
_cell_angle_alpha 72.8130(10)
_cell_angle_beta 70.4390(10)
_cell_angle_gamma 75.3670(10)
_cell_formula_units_Z 2
_cell_length_a 11.8171(2)
_cell_length_b 13.1286(2)
_cell_length_c 14.4153(2)
_cell_measurement_reflns_used 7359
_cell_measurement_temperature 293(2)
_cell_measurement_theta_max 25.04
_cell_measurement_theta_min 1.65
_cell_volume 1983.68(6)
_computing_cell_refinement 'Siemens SMART & SAINT'
_computing_data_collection 'Siemens SMART'
_computing_data_reduction 'Siemens SMART & SAINT'
_computing_molecular_graphics 'SHELXL-97 (Sheldrick, 1997)'
_computing_publication_material 'SHELXL-97 (Sheldrick, 1997)'
_computing_structure_refinement 'SHELXL-97 (Sheldrick, 1997)'
_computing_structure_solution 'SHELXS-97 (Sheldrick, 1997)'
_diffrn_ambient_temperature 293(2)
_diffrn_measured_fraction_theta_full 0.981
_diffrn_measured_fraction_theta_max 0.981
_diffrn_measurement_device_type 'Siemens SMART CCD'
_diffrn_measurement_method 'phi and omega scans'
_diffrn_radiation_monochromator graphite
_diffrn_radiation_source 'fine-focus sealed tube'
_diffrn_radiation_type MoK\a
_diffrn_radiation_wavelength 0.71073
_diffrn_reflns_av_R_equivalents 0.0308
_diffrn_reflns_av_sigmaI/netI 0.0386
_diffrn_reflns_limit_h_max 13
_diffrn_reflns_limit_h_min -14
_diffrn_reflns_limit_k_max 15
_diffrn_reflns_limit_k_min -15
_diffrn_reflns_limit_l_max 15
_diffrn_reflns_limit_l_min -17
_diffrn_reflns_number 10255
_diffrn_reflns_theta_full 25.04
_diffrn_reflns_theta_max 25.04
_diffrn_reflns_theta_min 1.65
_diffrn_standards_decay_% none
_diffrn_standards_interval_count none
_diffrn_standards_interval_time none
_diffrn_standards_number none
_exptl_absorpt_coefficient_mu 2.512
_exptl_absorpt_correction_T_max 1.0000
_exptl_absorpt_correction_T_min 0.7088
_exptl_absorpt_correction_type empirical
_exptl_absorpt_process_details 'SADABS (Sheldrick, 1996)'
_exptl_crystal_density_diffrn 1.360
_exptl_crystal_density_method 'not measured'
_exptl_crystal_F_000 832
_exptl_crystal_size_max 0.54
_exptl_crystal_size_mid 0.48
_exptl_crystal_size_min 0.40
_refine_diff_density_max 1.062
_refine_diff_density_min -0.978
_refine_diff_density_rms 0.106
_refine_ls_extinction_method none
_refine_ls_goodness_of_fit_ref 1.103
_refine_ls_hydrogen_treatment mixed
_refine_ls_matrix_type full
_refine_ls_number_parameters 406
_refine_ls_number_reflns 6892
_refine_ls_number_restraints 0
_refine_ls_restrained_S_all 1.103
_refine_ls_R_factor_all 0.0514
_refine_ls_R_factor_gt 0.0426
_refine_ls_shift/su_max 0.000
_refine_ls_shift/su_mean 0.000
_refine_ls_structure_factor_coef Fsqd
_refine_ls_weighting_details 'calc w=1/[\s^2^(Fo^2^)+(0.0321P)^2^+7.3503P] where P=(Fo^2^+2Fc^2^)/3'
_refine_ls_weighting_scheme calc
_refine_ls_wR_factor_gt 0.0955
_refine_ls_wR_factor_ref 0.1034
_reflns_number_gt 6158
_reflns_number_total 6892
_reflns_threshold_expression >2sigma(I)
_cod_data_source_file om0601192si20060206_105138.cif
_cod_data_source_block 1
_cod_depositor_comments
;
The following automatic conversions were performed:

'_symmetry_cell_setting' value 'Triclinic' changed to 'triclinic'
according to /home/saulius/struct/CIF-dictionaries/cif_core.dic
dictionary named 'cif_core.dic' version 2.4.1 from 2010-06-29.

Automatic conversion script
Id: cif_fix_values 1715 2011-07-08 13:25:40Z adriana 
;
_cod_original_cell_volume 1983.68(5)
_cod_original_sg_symbol_H-M P-1
_cod_database_code 4075199

loop_
_symmetry_equiv_pos_as_xyz
'x, y, z'
'-x, -y, -z'

loop_
_atom_site_label
_atom_site_type_symbol
_atom_site_fract_x
_atom_site_fract_y
_atom_site_fract_z
_atom_site_U_iso_or_equiv
_atom_site_adp_type
_atom_site_occupancy
_atom_site_symmetry_multiplicity
_atom_site_calc_flag
_atom_site_refinement_flags
Yb Yb 0.00218(2) 0.14901(2) 0.216641(19) 0.03993(9) Uani 1 1 d .
Li Li 0.2800(11) 0.2077(10) 0.2635(9) 0.062(3) Uani 1 1 d .
Cl Cl 0.09883(15) 0.16300(15) 0.35458(12) 0.0575(4) Uani 1 1 d .
Si1 Si -0.16876(19) 0.44822(14) 0.27026(15) 0.0550(4) Uani 1 1 d .
Si2 Si 0.43958(15) -0.09778(14) 0.21464(13) 0.0464(4) Uani 1 1 d .
N1 N -0.0458(5) -0.0476(4) 0.3024(4) 0.0454(11) Uani 1 1 d .
N2 N 0.3510(7) 0.3447(5) 0.2477(5) 0.079(2) Uani 1 1 d .
C11 C -0.3040(9) 0.5548(7) 0.2547(9) 0.102(3) Uani 1 1 d .
H11A H -0.3127 0.5657 0.1884 0.153 Uiso 1 1 calc R
H11B H -0.2930 0.6213 0.2630 0.153 Uiso 1 1 calc R
H11C H -0.3760 0.5323 0.3048 0.153 Uiso 1 1 calc R
C12 C -0.1521(11) 0.4289(7) 0.3985(7) 0.094(3) Uani 1 1 d .
H12A H -0.0827 0.3741 0.4070 0.141 Uiso 1 1 calc R
H12B H -0.2241 0.4070 0.4488 0.141 Uiso 1 1 calc R
H12C H -0.1407 0.4957 0.4058 0.141 Uiso 1 1 calc R
C13 C -0.0305(8) 0.4955(7) 0.1752(7) 0.079(2) Uani 1 1 d .
H13A H -0.0377 0.5066 0.1084 0.119 Uiso 1 1 calc R
H13B H 0.0400 0.4420 0.1833 0.119 Uiso 1 1 calc R
H13C H -0.0222 0.5623 0.1848 0.119 Uiso 1 1 calc R
C14 C -0.1873(6) 0.3199(5) 0.2546(5) 0.0455(13) Uani 1 1 d .
C15 C -0.2152(6) 0.2253(5) 0.3322(5) 0.0484(14) Uani 1 1 d .
H15A H -0.2319 0.2214 0.4044 0.058 Uiso 1 1 calc R
C16 C -0.2375(5) 0.1467(5) 0.2954(5) 0.0450(13) Uani 1 1 d .
C17 C -0.2263(5) 0.1921(5) 0.1888(5) 0.0438(13) Uani 1 1 d .
C18 C -0.1981(5) 0.2988(5) 0.1649(4) 0.0426(13) Uani 1 1 d .
C19 C -0.1898(6) 0.3652(5) 0.0666(5) 0.0512(15) Uani 1 1 d .
H29A H -0.1724 0.4347 0.0502 0.061 Uiso 1 1 calc R
C20 C -0.2077(6) 0.3256(5) -0.0037(5) 0.0564(16) Uani 1 1 d .
H20A H -0.2038 0.3696 -0.0681 0.068 Uiso 1 1 calc R
C21 C -0.2319(7) 0.2206(6) 0.0179(6) 0.0605(18) Uani 1 1 d .
H21A H -0.2419 0.1957 -0.0324 0.073 Uiso 1 1 calc R
C22 C -0.2410(5) 0.1544(5) 0.1123(5) 0.0499(15) Uani 1 1 d .
H22A H -0.2568 0.0847 0.1260 0.060 Uiso 1 1 calc R
C23 C -0.2655(6) 0.0367(5) 0.3554(5) 0.0572(17) Uani 1 1 d .
H23A H -0.2892 0.0033 0.3147 0.069 Uiso 1 1 calc R
H23B H -0.3338 0.0445 0.4148 0.069 Uiso 1 1 calc R
C24 C -0.1570(6) -0.0365(5) 0.3887(5) 0.0526(15) Uani 1 1 d .
H24A H -0.1397 -0.0074 0.4360 0.063 Uiso 1 1 calc R
H24B H -0.1779 -0.1076 0.4237 0.063 Uiso 1 1 calc R
C25 C -0.0611(6) -0.0999(5) 0.2302(5) 0.0522(15) Uani 1 1 d .
H25A H 0.0081 -0.0932 0.1703 0.063 Uiso 1 1 calc R
H25B H -0.1336 -0.0612 0.2096 0.063 Uiso 1 1 calc R
C26 C -0.0720(7) -0.2193(6) 0.2722(6) 0.0651(19) Uani 1 1 d .
H26A H -0.1453 -0.2267 0.3283 0.078 Uiso 1 1 calc R
H26B H -0.0782 -0.2487 0.2200 0.078 Uiso 1 1 calc R
C27 C 0.0376(8) -0.2811(6) 0.3075(7) 0.074(2) Uani 1 1 d .
H27A H 0.1095 -0.2814 0.2498 0.089 Uiso 1 1 calc R
H27B H 0.0267 -0.3555 0.3395 0.089 Uiso 1 1 calc R
C28 C 0.0554(7) -0.2300(6) 0.3821(6) 0.068(2) Uani 1 1 d .
H28A H 0.1308 -0.2663 0.3987 0.081 Uiso 1 1 calc R
H28B H -0.0109 -0.2398 0.4439 0.081 Uiso 1 1 calc R
C29 C 0.0596(6) -0.1089(5) 0.3396(5) 0.0531(15) Uani 1 1 d .
H29B H 0.0631 -0.0786 0.3922 0.064 Uiso 1 1 calc R
H29C H 0.1336 -0.1000 0.2846 0.064 Uiso 1 1 calc R
C31 C 0.6080(6) -0.1130(6) 0.1886(7) 0.071(2) Uani 1 1 d .
H31A H 0.6457 -0.1018 0.1170 0.106 Uiso 1 1 calc R
H31B H 0.6391 -0.1844 0.2217 0.106 Uiso 1 1 calc R
H31C H 0.6258 -0.0605 0.2137 0.106 Uiso 1 1 calc R
C32 C 0.3762(8) -0.1220(8) 0.3554(6) 0.083(3) Uani 1 1 d .
H32A H 0.2892 -0.1153 0.3734 0.125 Uiso 1 1 calc R
H32B H 0.3966 -0.0697 0.3790 0.125 Uiso 1 1 calc R
H32C H 0.4104 -0.1935 0.3861 0.125 Uiso 1 1 calc R
C33 C 0.4093(8) -0.2060(6) 0.1712(7) 0.074(2) Uani 1 1 d .
H33A H 0.4414 -0.1940 0.0990 0.111 Uiso 1 1 calc R
H33B H 0.3230 -0.2045 0.1899 0.111 Uiso 1 1 calc R
H33C H 0.4479 -0.2752 0.2023 0.111 Uiso 1 1 calc R
C34 C 0.3790(5) 0.0402(5) 0.1522(5) 0.0457(14) Uani 1 1 d .
C35 C 0.4271(6) 0.1328(5) 0.1390(5) 0.0527(15) Uani 1 1 d .
H35A H 0.4957 0.1301 0.1583 0.063 Uiso 1 1 calc R
C36 C 0.3630(6) 0.2292(5) 0.0946(5) 0.0544(16) Uani 1 1 d .
C37 C 0.2674(6) 0.1991(5) 0.0757(4) 0.0461(14) Uani 1 1 d .
C38 C 0.2790(5) 0.0822(5) 0.1083(4) 0.0421(13) Uani 1 1 d .
C39 C 0.2033(5) 0.0312(5) 0.0866(4) 0.0448(13) Uani 1 1 d .
H39A H 0.2154 -0.0480 0.1024 0.054 Uiso 1 1 calc R
C40 C 0.1169(6) 0.0919(5) 0.0358(4) 0.0512(15) Uani 1 1 d .
H40A H 0.0758 0.0551 0.0097 0.061 Uiso 1 1 calc R
C41 C 0.1024(6) 0.2057(6) 0.0088(4) 0.0552(17) Uani 1 1 d .
H41A H 0.0494 0.2469 -0.0343 0.066 Uiso 1 1 calc R
C42 C 0.1759(6) 0.2585(5) 0.0293(5) 0.0567(17) Uani 1 1 d .
H42A H 0.1654 0.3376 0.0097 0.068 Uiso 1 1 calc R
C43 C 0.3940(9) 0.3407(6) 0.0683(7) 0.084(3) Uani 1 1 d .
H43A H 0.4798 0.3360 0.0316 0.101 Uiso 1 1 calc R
H43B H 0.3490 0.3870 0.0215 0.101 Uiso 1 1 calc R
C44 C 0.375(2) 0.3901(12) 0.1397(10) 0.275(15) Uani 1 1 d .
H44A H 0.3063 0.4479 0.1322 0.330 Uiso 1 1 calc R
H44B H 0.4449 0.4250 0.1208 0.330 Uiso 1 1 calc R
C45 C 0.4583(9) 0.3194(11) 0.2834(13) 0.130(5) Uani 1 1 d .
H45A H 0.5200 0.2696 0.2469 0.157 Uiso 1 1 calc R
H45B H 0.4908 0.3852 0.2681 0.157 Uiso 1 1 calc R
C46 C 0.4348(17) 0.2721(13) 0.3901(17) 0.166(7) Uani 1 1 d .
H46A H 0.5099 0.2557 0.4092 0.200 Uiso 1 1 calc R
H46B H 0.4045 0.2050 0.4060 0.200 Uiso 1 1 calc R
C47 C 0.3440(13) 0.3475(13) 0.4480(10) 0.132(5) Uani 1 1 d .
H47A H 0.3775 0.4113 0.4386 0.159 Uiso 1 1 calc R
H47B H 0.3228 0.3129 0.5195 0.159 Uiso 1 1 calc R
C48 C 0.2336(10) 0.3789(12) 0.4112(11) 0.133(5) Uani 1 1 d .
H48A H 0.1948 0.3162 0.4294 0.160 Uiso 1 1 calc R
H48B H 0.1764 0.4332 0.4447 0.160 Uiso 1 1 calc R
C49 C 0.2612(12) 0.4216(8) 0.3021(11) 0.123(5) Uani 1 1 d .
H49A H 0.2922 0.4886 0.2843 0.148 Uiso 1 1 calc R
H49B H 0.1869 0.4376 0.2819 0.148 Uiso 1 1 calc R

loop_
_atom_site_aniso_label
_atom_site_aniso_U_11
_atom_site_aniso_U_22
_atom_site_aniso_U_33
_atom_site_aniso_U_23
_atom_site_aniso_U_13
_atom_site_aniso_U_12
Yb 0.04289(15) 0.03752(14) 0.03839(14) -0.00776(10) -0.01221(10) -0.00530(10)
Li 0.054(6) 0.067(7) 0.065(7) -0.014(6) -0.013(5) -0.016(6)
Cl 0.0554(9) 0.0781(11) 0.0463(8) -0.0208(8) -0.0131(7) -0.0178(8)
Si1 0.0711(12) 0.0367(9) 0.0579(11) -0.0149(8) -0.0223(9) -0.0001(8)
Si2 0.0441(9) 0.0452(9) 0.0487(9) -0.0108(7) -0.0166(7) -0.0008(7)
N1 0.055(3) 0.035(2) 0.041(3) -0.002(2) -0.014(2) -0.007(2)
N2 0.101(5) 0.064(4) 0.075(4) -0.027(3) -0.006(4) -0.035(4)
C11 0.095(7) 0.060(5) 0.139(9) -0.027(6) -0.038(6) 0.019(5)
C12 0.150(9) 0.076(6) 0.073(6) -0.031(5) -0.046(6) -0.011(6)
C13 0.091(6) 0.068(5) 0.089(6) -0.008(4) -0.034(5) -0.032(4)
C14 0.051(3) 0.037(3) 0.046(3) -0.010(3) -0.017(3) -0.001(3)
C15 0.047(3) 0.046(3) 0.044(3) -0.013(3) -0.008(3) 0.001(3)
C16 0.041(3) 0.037(3) 0.051(3) -0.008(3) -0.010(3) -0.003(2)
C17 0.042(3) 0.039(3) 0.050(3) -0.010(3) -0.013(3) -0.005(2)
C18 0.040(3) 0.039(3) 0.047(3) -0.008(3) -0.015(3) 0.000(2)
C19 0.058(4) 0.040(3) 0.058(4) -0.006(3) -0.028(3) -0.002(3)
C20 0.067(4) 0.053(4) 0.053(4) -0.004(3) -0.032(3) -0.006(3)
C21 0.070(4) 0.056(4) 0.070(5) -0.021(4) -0.041(4) 0.000(3)
C22 0.044(3) 0.041(3) 0.070(4) -0.008(3) -0.027(3) -0.007(3)
C23 0.056(4) 0.048(4) 0.054(4) -0.004(3) -0.003(3) -0.012(3)
C24 0.060(4) 0.044(3) 0.048(4) -0.006(3) -0.012(3) -0.007(3)
C25 0.058(4) 0.053(4) 0.047(4) -0.009(3) -0.020(3) -0.009(3)
C26 0.083(5) 0.050(4) 0.067(5) -0.013(3) -0.022(4) -0.018(4)
C27 0.091(6) 0.040(4) 0.083(5) -0.007(4) -0.026(5) -0.005(4)
C28 0.076(5) 0.054(4) 0.061(4) 0.001(3) -0.030(4) 0.007(4)
C29 0.057(4) 0.045(3) 0.055(4) -0.002(3) -0.026(3) -0.003(3)
C31 0.054(4) 0.064(5) 0.093(6) -0.016(4) -0.028(4) 0.000(3)
C32 0.074(5) 0.107(7) 0.050(4) -0.003(4) -0.020(4) 0.002(5)
C33 0.075(5) 0.052(4) 0.109(7) -0.021(4) -0.049(5) 0.000(4)
C34 0.047(3) 0.042(3) 0.046(3) -0.014(3) -0.012(3) 0.001(3)
C35 0.051(4) 0.056(4) 0.055(4) -0.019(3) -0.014(3) -0.011(3)
C36 0.067(4) 0.042(3) 0.052(4) -0.009(3) -0.013(3) -0.013(3)
C37 0.057(4) 0.038(3) 0.037(3) -0.007(2) -0.010(3) -0.004(3)
C38 0.044(3) 0.043(3) 0.032(3) -0.008(2) -0.006(2) -0.004(3)
C39 0.044(3) 0.046(3) 0.043(3) -0.013(3) -0.012(3) -0.002(3)
C40 0.051(4) 0.062(4) 0.039(3) -0.015(3) -0.009(3) -0.006(3)
C41 0.058(4) 0.062(4) 0.034(3) -0.003(3) -0.016(3) 0.005(3)
C42 0.064(4) 0.045(4) 0.044(4) -0.005(3) -0.011(3) 0.009(3)
C43 0.116(7) 0.058(5) 0.080(6) -0.001(4) -0.025(5) -0.039(5)
C44 0.63(4) 0.154(13) 0.088(8) -0.009(8) -0.020(15) -0.28(2)
C45 0.057(6) 0.127(10) 0.227(16) -0.118(11) 0.003(8) -0.018(6)
C46 0.169(15) 0.131(12) 0.25(2) -0.066(14) -0.152(17) 0.032(11)
C47 0.144(12) 0.176(14) 0.100(9) -0.045(9) -0.038(8) -0.047(11)
C48 0.075(7) 0.180(13) 0.176(13) -0.135(12) 0.008(8) -0.025(7)
C49 0.144(10) 0.075(6) 0.199(14) -0.079(8) -0.107(10) 0.034(7)

loop_
_atom_type_symbol
_atom_type_description
_atom_type_scat_dispersion_real
_atom_type_scat_dispersion_imag
_atom_type_scat_source
C C 0.0033 0.0016 'International Tables Vol C Tables 4.2.6.8 and 6.1.1.4'
H H 0.0000 0.0000 'International Tables Vol C Tables 4.2.6.8 and 6.1.1.4'
N N 0.0061 0.0033 'International Tables Vol C Tables 4.2.6.8 and 6.1.1.4'
Si Si 0.0817 0.0704 'International Tables Vol C Tables 4.2.6.8 and 6.1.1.4'
Cl Cl 0.1484 0.1585 'International Tables Vol C Tables 4.2.6.8 and 6.1.1.4'
Li Li -0.0003 0.0001 'International Tables Vol C Tables 4.2.6.8 and 6.1.1.4'
Yb Yb -0.3850 5.5486 'International Tables Vol C Tables 4.2.6.8 and 6.1.1.4'

loop_
_geom_angle_atom_site_label_1
_geom_angle_atom_site_label_2
_geom_angle_atom_site_label_3
_geom_angle
N1 Yb Cl 96.45(12)
N1 Yb C16 67.68(17)
Cl Yb C16 110.71(14)
N1 Yb C15 88.56(17)
Cl Yb C15 87.29(14)
C16 Yb C15 30.36(18)
N1 Yb C40 90.51(18)
Cl Yb C40 129.08(14)
C16 Yb C40 118.47(19)
C15 Yb C40 143.4(2)
N1 Yb C17 84.25(16)
Cl Yb C17 136.99(13)
C16 Yb C17 30.86(18)
C15 Yb C17 49.70(19)
C40 Yb C17 93.84(19)
N1 Yb C41 119.28(18)
Cl Yb C41 125.33(16)
C16 Yb C41 120.3(2)
C15 Yb C41 129.73(19)
C40 Yb C41 29.64(19)
C17 Yb C41 89.63(19)
N1 Yb C14 117.21(17)
Cl Yb C14 93.46(13)
C16 Yb C14 50.99(18)
C15 Yb C14 30.27(18)
C40 Yb C14 127.28(18)
C17 Yb C14 50.41(17)
C41 Yb C14 103.31(18)
N1 Yb C18 113.40(16)
Cl Yb C18 123.00(12)
C16 Yb C18 49.87(17)
C15 Yb C18 48.74(18)
C40 Yb C18 99.24(18)
C17 Yb C18 29.83(17)
C41 Yb C18 81.10(18)
C14 Yb C18 29.98(17)
N1 Yb C39 80.93(16)
Cl Yb C39 103.24(12)
C16 Yb C39 135.47(18)
C15 Yb C39 165.82(18)
C40 Yb C39 28.56(17)
C17 Yb C39 119.19(17)
C41 Yb C39 50.74(18)
C14 Yb C39 154.02(17)
C18 Yb C39 127.74(17)
N1 Yb C42 137.31(17)
Cl Yb C42 98.73(15)
C16 Yb C42 139.36(18)
C15 Yb C42 131.69(18)
C40 Yb C42 49.7(2)
C17 Yb C42 109.66(18)
C41 Yb C42 27.33(19)
C14 Yb C42 101.44(17)
C18 Yb C42 90.79(17)
C39 Yb C42 56.82(17)
N1 Yb C38 97.01(15)
Cl Yb C38 80.73(11)
C16 Yb C38 161.27(17)
C15 Yb C38 167.27(17)
C40 Yb C38 48.35(17)
C17 Yb C38 142.08(16)
C41 Yb C38 56.65(17)
C14 Yb C38 145.76(17)
C18 Yb C38 136.63(16)
C39 Yb C38 26.42(16)
C42 Yb C38 47.26(16)
N1 Yb C37 123.36(15)
Cl Yb C37 79.39(11)
C16 Yb C37 165.13(17)
C15 Yb C37 146.34(17)
C40 Yb C37 55.63(18)
C17 Yb C37 135.04(16)
C41 Yb C37 46.95(18)
C14 Yb C37 119.42(16)
C18 Yb C37 115.67(16)
C39 Yb C37 46.87(16)
C42 Yb C37 25.79(16)
C38 Yb C37 26.36(15)
N2 Li Cl 129.7(6)
N2 Li C36 86.1(5)
Cl Li C36 127.4(6)
N2 Li C35 100.1(5)
Cl Li C35 129.4(6)
C36 Li C35 35.6(3)
N2 Li C44 30.9(4)
Cl Li C44 138.2(8)
C36 Li C44 56.8(4)
C35 Li C44 80.0(6)
N2 Li Yb 136.8(5)
Cl Li Yb 42.2(2)
C36 Li Yb 85.2(4)
C35 Li Yb 97.0(4)
C44 Li Yb 117.2(6)
Li Cl Yb 103.7(3)
C14 Si1 C13 110.7(3)
C14 Si1 C12 109.8(4)
C13 Si1 C12 108.2(5)
C14 Si1 C11 110.4(4)
C13 Si1 C11 108.6(5)
C12 Si1 C11 109.1(5)
C14 Si1 Yb 33.99(19)
C13 Si1 Yb 84.6(3)
C12 Si1 Yb 99.4(3)
C11 Si1 Yb 142.1(3)
C34 Si2 C33 113.2(3)
C34 Si2 C31 109.6(3)
C33 Si2 C31 107.9(4)
C34 Si2 C32 111.1(3)
C33 Si2 C32 109.0(4)
C31 Si2 C32 105.7(4)
C29 N1 C25 109.8(5)
C29 N1 C24 110.4(5)
C25 N1 C24 112.7(5)
C29 N1 Yb 105.7(4)
C25 N1 Yb 112.1(3)
C24 N1 Yb 105.9(3)
C44 N2 C45 113.7(13)
C44 N2 C49 109.4(12)
C45 N2 C49 107.6(7)
C44 N2 Li 101.1(7)
C45 N2 Li 113.2(7)
C49 N2 Li 111.7(7)
Si1 C13 Yb 70.2(2)
C15 C14 C18 104.6(5)
C15 C14 Si1 127.2(5)
C18 C14 Si1 127.4(4)
C15 C14 Yb 71.2(3)
C18 C14 Yb 76.9(3)
Si1 C14 Yb 124.3(3)
C16 C15 C14 112.1(5)
C16 C15 Yb 74.7(3)
C14 C15 Yb 78.5(3)
C15 C16 C17 106.6(5)
C15 C16 C23 126.2(6)
C17 C16 C23 127.2(6)
C15 C16 Yb 74.9(3)
C17 C16 Yb 77.4(3)
C23 C16 Yb 112.8(4)
C22 C17 C18 119.1(5)
C22 C17 C16 133.5(6)
C18 C17 C16 107.3(5)
C22 C17 Yb 118.3(4)
C18 C17 Yb 77.8(3)
C16 C17 Yb 71.7(3)
C19 C18 C17 119.6(5)
C19 C18 C14 131.0(6)
C17 C18 C14 109.3(5)
C19 C18 Yb 122.5(4)
C17 C18 Yb 72.3(3)
C14 C18 Yb 73.1(3)
C20 C19 C18 118.8(6)
C20 C19 Yb 109.9(4)
C18 C19 Yb 39.1(3)
C19 C20 C21 122.0(6)
C19 C20 Yb 53.4(3)
C21 C20 Yb 78.6(4)
C22 C21 C20 120.7(6)
C22 C21 Yb 49.6(3)
C20 C21 Yb 83.1(4)
C21 C22 C17 119.7(6)
C21 C22 Yb 113.8(4)
C17 C22 Yb 41.8(3)
C16 C23 C24 112.1(6)
C16 C23 Yb 44.2(3)
C24 C23 Yb 70.3(3)
N1 C24 C23 112.7(5)
N1 C24 Yb 48.9(3)
C23 C24 Yb 84.4(3)
N1 C25 C26 114.3(5)
N1 C25 Yb 44.5(3)
C26 C25 Yb 157.9(4)
C27 C26 C25 110.0(6)
C26 C27 C28 110.4(6)
C27 C28 C29 112.0(6)
N1 C29 C28 113.6(6)
N1 C29 Yb 49.2(3)
C28 C29 Yb 161.9(5)
C35 C34 C38 103.4(5)
C35 C34 Si2 124.0(5)
C38 C34 Si2 132.5(5)
C35 C34 Yb 104.0(4)
C38 C34 Yb 35.9(3)
Si2 C34 Yb 120.1(3)
C36 C35 C34 114.2(6)
C36 C35 Li 70.5(5)
C34 C35 Li 99.2(5)
C35 C36 C37 105.6(5)
C35 C36 C43 126.6(7)
C37 C36 C43 127.8(7)
C35 C36 Li 73.8(5)
C37 C36 Li 96.4(5)
C43 C36 Li 99.8(6)
C35 C36 Yb 99.0(4)
C37 C36 Yb 33.4(3)
C43 C36 Yb 125.9(5)
Li C36 Yb 63.3(3)
C42 C37 C36 132.7(6)
C42 C37 C38 119.4(6)
C36 C37 C38 107.7(5)
C42 C37 Yb 68.7(4)
C36 C37 Yb 132.6(4)
C38 C37 Yb 73.7(3)
C39 C38 C34 132.1(6)
C39 C38 C37 118.7(5)
C34 C38 C37 109.0(5)
C39 C38 Yb 67.4(3)
C34 C38 Yb 128.5(4)
C37 C38 Yb 80.0(3)
C38 C39 C40 120.7(6)
C38 C39 Yb 86.2(3)
C40 C39 Yb 69.0(3)
C39 C40 C41 120.2(6)
C39 C40 Yb 82.5(3)
C41 C40 Yb 76.7(4)
C42 C41 C40 120.4(6)
C42 C41 Yb 85.9(4)
C40 C41 Yb 73.7(3)
C41 C42 C37 120.5(6)
C41 C42 Yb 66.7(4)
C37 C42 Yb 85.5(4)
C44 C43 C36 119.9(8)
C43 C44 N2 128.4(10)
C43 C44 Li 83.4(6)
N2 C44 Li 48.0(5)
C46 C45 N2 113.4(10)
C45 C46 C47 110.2(12)
C46 C47 C48 108.6(10)
C49 C48 C47 112.8(10)
C48 C49 N2 111.4(9)

loop_
_geom_bond_atom_site_label_1
_geom_bond_atom_site_label_2
_geom_bond_distance
Yb N1 2.627(5)
Yb Cl 2.6711(16)
Yb C16 2.680(6)
Yb C15 2.683(6)
Yb C40 2.733(6)
Yb C17 2.755(6)
Yb C41 2.772(6)
Yb C14 2.777(6)
Yb C18 2.826(6)
Yb C39 2.903(6)
Yb C42 3.010(7)
Yb C38 3.139(6)
Yb C37 3.221(6)
Li N2 2.094(14)
Li Cl 2.225(12)
Li C36 2.259(14)
Li C35 2.301(14)
Li C44 2.768(16)
Si1 C14 1.839(6)
Si1 C13 1.855(9)
Si1 C12 1.861(8)
Si1 C11 1.868(9)
Si2 C34 1.849(6)
Si2 C33 1.863(7)
Si2 C31 1.867(7)
Si2 C32 1.872(8)
N1 C29 1.473(8)
N1 C25 1.482(8)
N1 C24 1.487(8)
N2 C44 1.450(14)
N2 C45 1.451(15)
N2 C49 1.460(12)
C14 C15 1.429(9)
C14 C18 1.450(8)
C15 C16 1.404(9)
C16 C17 1.448(8)
C16 C23 1.501(8)
C17 C22 1.408(9)
C17 C18 1.438(8)
C18 C19 1.414(8)
C19 C20 1.361(9)
C20 C21 1.402(10)
C21 C22 1.367(9)
C23 C24 1.521(9)
C25 C26 1.527(9)
C26 C27 1.504(11)
C27 C28 1.516(11)
C28 C29 1.533(9)
C34 C35 1.407(9)
C34 C38 1.436(8)
C35 C36 1.395(9)
C36 C37 1.414(9)
C36 C43 1.507(9)
C37 C42 1.406(9)
C37 C38 1.452(8)
C38 C39 1.399(8)
C39 C40 1.400(9)
C40 C41 1.409(9)
C41 C42 1.385(10)
C43 C44 1.301(14)
C45 C46 1.44(2)
C46 C47 1.476(19)
C47 C48 1.488(17)
C48 C49 1.456(17)
